data_7030272
loop_
_publ_author_name
'Benjamin, Sophie L.'
'Levason, William'
'Pugh, David'
'Reid, Gillian'
'Zhang, Wenjian'

_publ_section_title
;
 Preparation and structures of coordination complexes of the very hard
 Lewis acids ZrF4 and HfF4.
;
_journal_issue 40
_journal_name_full 'Dalton transactions (Cambridge, England : 2003)'
_journal_page_first 12548
_journal_page_last 12557
_journal_paper_doi 10.1039/c2dt31501g
_journal_volume 41
_journal_year 2012
_chemical_formula_moiety 'C8 H24 F8 O4 S4 Zr2'
_chemical_formula_structural '((C2 H6 O S)4 (F4 Zr)2)'
_chemical_formula_sum 'C8 H24 F8 O4 S4 Zr2'
_chemical_formula_weight 646.95
_chemical_name_systematic
;
bis(\m~2~-Fluoro)-hexafluoro-tetrakis(dimethylsulfoxide)-di-zirconium(IV)
;
_space_group_IT_number 86
_space_group_name_Hall '-P 4bc'
_symmetry_cell_setting tetragonal
_symmetry_space_group_name_Hall '-P 4bc'
_symmetry_space_group_name_H-M 'P 42/n :2'
_atom_sites_solution_hydrogens geom
_atom_sites_solution_primary direct
_atom_sites_solution_secondary difmap
_audit_creation_date 2012-01-18
_audit_creation_method 'SHELXL-97+ hand edit'
_cell_angle_alpha 90.00
_cell_angle_beta 90.00
_cell_angle_gamma 90.00
_cell_formula_units_Z 4
_cell_length_a 16.473(5)
_cell_length_b 16.473(5)
_cell_length_c 7.699(3)
_cell_measurement_reflns_used 4720
_cell_measurement_temperature 100(2)
_cell_measurement_theta_max 27.5
_cell_measurement_theta_min 3.2
_cell_volume 2089.2(12)
_computing_cell_refinement 'CrystalClear-SM Expert 2.0 r7 (Rigaku, 2011)'
_computing_data_collection 'CrystalClear-SM Expert 2.0 r7 (Rigaku, 2011)'
_computing_data_reduction 'CrystalClear-SM Expert 2.0 r7 (Rigaku, 2011)'
_computing_structure_refinement 'SHELXL-97 (Sheldrick, 2008)'
_computing_structure_solution 'SHELXS-97 (Sheldrick, 1990)'
_diffrn_ambient_temperature 100(2)
_diffrn_detector 'CCD plate'
_diffrn_detector_area_resol_mean 28.5714
_diffrn_detector_type 'Rigaku HG Saturn724+ (2x2 bin mode)'
_diffrn_measured_fraction_theta_full 0.997
_diffrn_measured_fraction_theta_max 0.997
_diffrn_measurement_device 'Four-circle \k diffractometer'
_diffrn_measurement_device_type 'Rigaku AFC12 '
_diffrn_measurement_method 'Profile data from \w-scans'
_diffrn_radiation_collimation 'Confocal mirrors, VHF VariMax '
_diffrn_radiation_type MoK\a
_diffrn_radiation_wavelength 0.71073
_diffrn_reflns_av_R_equivalents 0.0161
_diffrn_reflns_av_sigmaI/netI 0.0210
_diffrn_reflns_limit_h_max 21
_diffrn_reflns_limit_h_min -7
_diffrn_reflns_limit_k_max 19
_diffrn_reflns_limit_k_min -14
_diffrn_reflns_limit_l_max 5
_diffrn_reflns_limit_l_min -9
_diffrn_reflns_number 5120
_diffrn_reflns_theta_full 27.47
_diffrn_reflns_theta_max 27.47
_diffrn_reflns_theta_min 3.17
_diffrn_source 'Rotating anode X-ray tube'
_diffrn_source_type 'Rigaku FR-E+ Superbright'
_diffrn_standards_number 0
_exptl_absorpt_coefficient_mu 1.478
_exptl_absorpt_correction_T_max 1.000
_exptl_absorpt_correction_T_min 0.892
_exptl_absorpt_correction_type multi-scan
_exptl_absorpt_process_details
;
Jacobson, R. (1998). REQAB. Private communication to the
Rigaku Corporation, Tokyo, Japan.
;
_exptl_crystal_colour colourless
_exptl_crystal_density_diffrn 2.057
_exptl_crystal_density_method 'not measured'
_exptl_crystal_description needle
_exptl_crystal_F_000 1280
_exptl_crystal_preparation
; Crystals grown over several days from hot DMSO solution
of ZrF4 on slow cooling.
;
_exptl_crystal_size_max 0.09
_exptl_crystal_size_mid 0.02
_exptl_crystal_size_min 0.02
_refine_diff_density_max 0.601
_refine_diff_density_min -0.384
_refine_diff_density_rms 0.078
_refine_ls_extinction_method none
_refine_ls_goodness_of_fit_ref 1.045
_refine_ls_hydrogen_treatment constr
_refine_ls_matrix_type full
_refine_ls_number_parameters 122
_refine_ls_number_reflns 2388
_refine_ls_number_restraints 0
_refine_ls_restrained_S_all 1.045
_refine_ls_R_factor_all 0.0253
_refine_ls_R_factor_gt 0.0224
_refine_ls_shift/su_max 0.000
_refine_ls_shift/su_mean 0.000
_refine_ls_structure_factor_coef Fsqd
_refine_ls_weighting_details 'w=1/[\s^2^(Fo^2^)+(0.0216P)^2^+2.9726P] where P=(Fo^2^+2Fc^2^)/3'
_refine_ls_weighting_scheme calc
_refine_ls_wR_factor_gt 0.0526
_refine_ls_wR_factor_ref 0.0538
_reflns_number_gt 2182
_reflns_number_total 2388
_reflns_threshold_expression I>2\s(I)
_cod_data_source_file c2dt31501g.txt
_cod_data_source_block 12slbrwl1x
_cod_depositor_comments
;
The following automatic conversions were performed:

'_symmetry_cell_setting' value 'Tetragonal' changed to 'tetragonal'
according to
/usr/data/users/saulius/automatic-downloads/retrospective/RSC/lib/dictionaries/cif_core.dic
dictionary named 'cif_core.dic' version 2.4.2 from 2011-04-26.

Automatic conversion script
Id: cif_fix_values 2281 2013-09-26 08:29:07Z andrius 
;
_cod_original_cell_volume 2089.2(11)
_cod_original_sg_symbol_H-M 'P 42/n'
_cod_database_code 7030272

loop_
_symmetry_equiv_pos_as_xyz
'x, y, z'
'-x+1/2, -y+1/2, z'
'-y, x+1/2, z+1/2'
'y+1/2, -x, z+1/2'
'-x, -y, -z'
'x-1/2, y-1/2, -z'
'y, -x-1/2, -z-1/2'
'-y-1/2, x, -z-1/2'

loop_
_atom_site_label
_atom_site_type_symbol
_atom_site_fract_x
_atom_site_fract_y
_atom_site_fract_z
_atom_site_U_iso_or_equiv
_atom_site_adp_type
_atom_site_occupancy
_atom_site_symmetry_multiplicity
_atom_site_calc_flag
_atom_site_refinement_flags
Zr1 Zr 0.002819(11) 0.109924(10) 0.51038(2) 0.00720(6) Uani 1 1 d .
S1 S 0.08233(3) 0.22821(3) 0.18564(7) 0.01120(10) Uani 1 1 d .
S2 S -0.03927(3) 0.30060(3) 0.62795(6) 0.01040(10) Uani 1 1 d .
O1 O 0.06147(9) 0.14454(8) 0.26277(19) 0.0137(3) Uani 1 1 d .
O2 O 0.00517(9) 0.24313(8) 0.49943(18) 0.0113(3) Uani 1 1 d .
F1 F -0.10263(7) 0.11429(7) 0.38827(17) 0.0157(3) Uani 1 1 d .
F2 F 0.11093(7) 0.10517(7) 0.62148(17) 0.0159(3) Uani 1 1 d .
F3 F -0.03346(7) -0.00211(7) 0.63215(15) 0.0117(2) Uani 1 1 d .
F4 F -0.04883(8) 0.14299(7) 0.73274(16) 0.0164(3) Uani 1 1 d .
C1 C 0.13483(14) 0.20469(13) -0.0109(3) 0.0177(4) Uani 1 1 d .
H1A H 0.1838 0.1733 0.0161 0.027 Uiso 1 1 calc R
H1B H 0.1502 0.2551 -0.0698 0.027 Uiso 1 1 calc R
H1C H 0.0994 0.1727 -0.0868 0.027 Uiso 1 1 calc R
C2 C -0.00960(13) 0.26395(13) 0.0911(3) 0.0154(4) Uani 1 1 d .
H2A H -0.0320 0.2220 0.0146 0.023 Uiso 1 1 calc R
H2B H 0.0014 0.3132 0.0236 0.023 Uiso 1 1 calc R
H2C H -0.0488 0.2763 0.1832 0.023 Uiso 1 1 calc R
C3 C -0.14384(12) 0.29149(13) 0.5686(3) 0.0197(5) Uani 1 1 d .
H3A H -0.1508 0.3079 0.4472 0.030 Uiso 1 1 calc R
H3B H -0.1768 0.3266 0.6435 0.030 Uiso 1 1 calc R
H3C H -0.1612 0.2350 0.5827 0.030 Uiso 1 1 calc R
C4 C -0.01954(13) 0.39831(12) 0.5384(3) 0.0130(4) Uani 1 1 d .
H4A H 0.0377 0.4122 0.5559 0.020 Uiso 1 1 calc R
H4B H -0.0538 0.4387 0.5962 0.020 Uiso 1 1 calc R
H4C H -0.0317 0.3977 0.4137 0.020 Uiso 1 1 calc R

loop_
_atom_site_aniso_label
_atom_site_aniso_U_11
_atom_site_aniso_U_22
_atom_site_aniso_U_33
_atom_site_aniso_U_23
_atom_site_aniso_U_13
_atom_site_aniso_U_12
Zr1 0.00840(10) 0.00620(9) 0.00699(10) 0.00007(6) 0.00045(7) 0.00026(6)
S1 0.0141(2) 0.0093(2) 0.0103(2) 0.00077(17) 0.00086(18) -0.00133(17)
S2 0.0126(2) 0.0081(2) 0.0105(2) -0.00091(18) 0.00126(18) 0.00015(16)
O1 0.0194(7) 0.0093(7) 0.0124(7) 0.0019(6) 0.0059(6) 0.0001(5)
O2 0.0152(7) 0.0078(6) 0.0108(7) -0.0008(5) 0.0040(6) 0.0009(5)
F1 0.0134(6) 0.0149(6) 0.0188(6) -0.0011(5) -0.0046(5) 0.0006(5)
F2 0.0129(6) 0.0179(6) 0.0167(6) -0.0009(5) -0.0026(5) 0.0002(5)
F3 0.0164(6) 0.0083(5) 0.0105(6) 0.0005(4) 0.0034(5) 0.0000(4)
F4 0.0256(7) 0.0108(6) 0.0127(6) -0.0001(5) 0.0081(5) -0.0002(5)
C1 0.0244(11) 0.0147(10) 0.0140(10) 0.0041(8) 0.0064(9) 0.0022(8)
C2 0.0165(10) 0.0148(10) 0.0150(11) 0.0038(8) 0.0002(8) 0.0005(8)
C3 0.0106(9) 0.0179(10) 0.0306(13) -0.0063(9) -0.0005(9) -0.0003(8)
C4 0.0183(10) 0.0072(8) 0.0135(10) 0.0006(7) 0.0007(8) 0.0010(7)

loop_
_atom_type_symbol
_atom_type_description
_atom_type_scat_dispersion_real
_atom_type_scat_dispersion_imag
_atom_type_scat_source
C C 0.0033 0.0016 'International Tables Vol C Tables 4.2.6.8 and 6.1.1.4'
H H 0.0000 0.0000 'International Tables Vol C Tables 4.2.6.8 and 6.1.1.4'
F F 0.0171 0.0103 'International Tables Vol C Tables 4.2.6.8 and 6.1.1.4'
Zr Zr -2.9673 0.5597 'International Tables Vol C Tables 4.2.6.8 and 6.1.1.4'
O O 0.0106 0.0060 'International Tables Vol C Tables 4.2.6.8 and 6.1.1.4'
S S 0.1246 0.1234 'International Tables Vol C Tables 4.2.6.8 and 6.1.1.4'

loop_
_citation_id
_citation_database_id_CSD
1 'HABLAX HABLAX01 HABLAX02 for monoclinic polymorph'

loop_
_geom_angle_atom_site_label_1
_geom_angle_atom_site_label_2
_geom_angle_atom_site_label_3
_geom_angle
_geom_angle_site_symmetry_1
_geom_angle_site_symmetry_3
F1 Zr1 F2 177.23(5) . .
F1 Zr1 F4 91.35(6) . .
F2 Zr1 F4 91.36(6) . .
F1 Zr1 F3 89.64(5) . 5_556
F2 Zr1 F3 88.66(5) . 5_556
F4 Zr1 F3 140.10(5) . 5_556
F1 Zr1 F3 89.68(5) . .
F2 Zr1 F3 91.59(5) . .
F4 Zr1 F3 75.01(5) . .
F3 Zr1 F3 65.11(5) 5_556 .
F1 Zr1 O2 87.76(5) . .
F2 Zr1 O2 92.31(5) . .
F4 Zr1 O2 76.51(5) . .
F3 Zr1 O2 143.36(5) 5_556 .
F3 Zr1 O2 151.33(5) . .
F1 Zr1 O1 87.97(6) . .
F2 Zr1 O1 89.41(6) . .
F4 Zr1 O1 149.15(5) . .
F3 Zr1 O1 70.74(5) 5_556 .
F3 Zr1 O1 135.80(5) . .
O2 Zr1 O1 72.64(5) . .
F1 Zr1 Zr1 89.59(4) . 5_556
F2 Zr1 Zr1 90.15(4) . 5_556
F4 Zr1 Zr1 107.50(3) . 5_556
F3 Zr1 Zr1 32.61(3) 5_556 5_556
F3 Zr1 Zr1 32.50(3) . 5_556
O2 Zr1 Zr1 175.25(4) . 5_556
O1 Zr1 Zr1 103.33(4) . 5_556
O1 S1 C2 105.29(9) . .
O1 S1 C1 103.93(9) . .
C2 S1 C1 97.90(11) . .
O2 S2 C4 102.60(9) . .
O2 S2 C3 103.90(10) . .
C4 S2 C3 98.78(11) . .
S1 O1 Zr1 131.35(8) . .
S2 O2 Zr1 125.20(8) . .
Zr1 F3 Zr1 114.89(5) 5_556 .
S1 C1 H1A 109.5 . .
S1 C1 H1B 109.5 . .
H1A C1 H1B 109.5 . .
S1 C1 H1C 109.5 . .
H1A C1 H1C 109.5 . .
H1B C1 H1C 109.5 . .
S1 C2 H2A 109.5 . .
S1 C2 H2B 109.5 . .
H2A C2 H2B 109.5 . .
S1 C2 H2C 109.5 . .
H2A C2 H2C 109.5 . .
H2B C2 H2C 109.5 . .
S2 C3 H3A 109.5 . .
S2 C3 H3B 109.5 . .
H3A C3 H3B 109.5 . .
S2 C3 H3C 109.5 . .
H3A C3 H3C 109.5 . .
H3B C3 H3C 109.5 . .
S2 C4 H4A 109.5 . .
S2 C4 H4B 109.5 . .
H4A C4 H4B 109.5 . .
S2 C4 H4C 109.5 . .
H4A C4 H4C 109.5 . .
H4B C4 H4C 109.5 . .

loop_
_geom_bond_atom_site_label_1
_geom_bond_atom_site_label_2
_geom_bond_distance
_geom_bond_site_symmetry_2
Zr1 F1 1.9765(13) .
Zr1 F2 1.9773(13) .
Zr1 F4 1.9878(13) .
Zr1 F3 2.1478(12) 5_556
Zr1 F3 2.1545(12) .
Zr1 O2 2.1963(15) .
Zr1 O1 2.2119(15) .
S1 O1 1.5397(15) .
S1 C2 1.780(2) .
S1 C1 1.785(2) .
S2 O2 1.5527(15) .
S2 C4 1.781(2) .
S2 C3 1.788(2) .
F3 Zr1 2.1478(12) 5_556
C1 H1A 0.9800 .
C1 H1B 0.9800 .
C1 H1C 0.9800 .
C2 H2A 0.9800 .
C2 H2B 0.9800 .
C2 H2C 0.9800 .
C3 H3A 0.9800 .
C3 H3B 0.9800 .
C3 H3C 0.9800 .
C4 H4A 0.9800 .
C4 H4B 0.9800 .
C4 H4C 0.9800 .

loop_
_geom_contact_atom_site_label_1
_geom_contact_atom_site_label_2
_geom_contact_distance
_geom_contact_site_symmetry_2
Zr1 Zr1 3.6263(12) 5_556
S2 F1 2.843(1) 3_555

loop_
_geom_torsion_atom_site_label_1
_geom_torsion_atom_site_label_2
_geom_torsion_atom_site_label_3
_geom_torsion_atom_site_label_4
_geom_torsion
_geom_torsion_site_symmetry_1
_geom_torsion_site_symmetry_4
C2 S1 O1 Zr1 -81.40(13) . .
C1 S1 O1 Zr1 176.21(12) . .
F1 Zr1 O1 S1 90.27(12) . .
F2 Zr1 O1 S1 -90.62(12) . .
F4 Zr1 O1 S1 1.04(19) . .
F3 Zr1 O1 S1 -179.41(13) 5_556 .
F3 Zr1 O1 S1 177.72(9) . .
O2 Zr1 O1 S1 1.99(11) . .
C4 S2 O2 Zr1 -175.69(10) . .
C3 S2 O2 Zr1 -73.19(12) . .
F1 Zr1 O2 S2 82.20(10) . .
F2 Zr1 O2 S2 -100.58(11) . .
F4 Zr1 O2 S2 -9.73(10) . .
F3 Zr1 O2 S2 168.56(7) 5_556 .
F3 Zr1 O2 S2 -3.02(18) . .
O1 Zr1 O2 S2 170.77(11) . .
F1 Zr1 F3 Zr1 89.75(6) . 5_556
F2 Zr1 F3 Zr1 -87.78(7) . 5_556
F4 Zr1 F3 Zr1 -178.77(7) . 5_556
F3 Zr1 F3 Zr1 0.0 5_556 5_556
O2 Zr1 F3 Zr1 174.47(8) . 5_556
O1 Zr1 F3 Zr1 3.00(10) . 5_556
